data_1503831
loop_
_publ_author_name
'Lee, Hayan'
'Lee, Shim Sung'

_publ_section_title
;
 Thiaoxaaza-macrocyclic chromoionophores as mercury(II) sensors: synthesis
 and color modulation.
;
_journal_issue 6
_journal_name_full 'Organic letters'
_journal_page_first 1393
_journal_page_last 1396
_journal_paper_doi 10.1021/ol900241p
_journal_volume 11
_journal_year 2009
_chemical_formula_sum 'C40 H42 Cl2 Hg N6 O13 S2'
_chemical_formula_weight 1150.41
_chemical_name_systematic
; 
 ? 
;
_space_group_IT_number 14
_symmetry_cell_setting monoclinic
_symmetry_space_group_name_Hall '-P 2ybc'
_symmetry_space_group_name_H-M 'P 1 21/c 1'
_atom_sites_solution_hydrogens geom
_atom_sites_solution_primary direct
_atom_sites_solution_secondary difmap
_audit_creation_method SHELXTL
_cell_angle_alpha 90.00
_cell_angle_beta 98.1710(10)
_cell_angle_gamma 90.00
_cell_formula_units_Z 4
_cell_length_a 25.1027(13)
_cell_length_b 10.6633(6)
_cell_length_c 16.1288(9)
_cell_measurement_reflns_used 9216
_cell_measurement_temperature 173(2)
_cell_measurement_theta_max 28.30
_cell_measurement_theta_min 2.30
_cell_volume 4273.5(4)
_computing_cell_refinement 'Bruker SMART'
_computing_data_collection 'Bruker SMART'
_computing_data_reduction 'Bruker SAINT'
_computing_molecular_graphics 'Bruker SHELXTL'
_computing_publication_material 'Bruker SHELXTL'
_computing_structure_refinement 'Bruker SHELXTL'
_computing_structure_solution 'Bruker SHELXTL'
_diffrn_ambient_temperature 173(2)
_diffrn_measured_fraction_theta_full 1.000
_diffrn_measured_fraction_theta_max 1.000
_diffrn_measurement_device_type 'CCD area detector'
_diffrn_measurement_method 'phi and omega scans'
_diffrn_radiation_monochromator graphite
_diffrn_radiation_source 'fine-focus sealed tube'
_diffrn_radiation_type MoK\a
_diffrn_radiation_wavelength 0.71073
_diffrn_reflns_av_R_equivalents 0.0446
_diffrn_reflns_av_sigmaI/netI 0.0551
_diffrn_reflns_limit_h_max 32
_diffrn_reflns_limit_h_min -30
_diffrn_reflns_limit_k_max 13
_diffrn_reflns_limit_k_min -10
_diffrn_reflns_limit_l_max 16
_diffrn_reflns_limit_l_min -20
_diffrn_reflns_number 25859
_diffrn_reflns_theta_full 27.00
_diffrn_reflns_theta_max 27.00
_diffrn_reflns_theta_min 1.64
_exptl_absorpt_coefficient_mu 3.898
_exptl_absorpt_correction_T_max 0.6965
_exptl_absorpt_correction_T_min 0.3424
_exptl_absorpt_correction_type 'empirical SADABS'
_exptl_absorpt_process_details
;
Ratio of minimum to maximum apparent transmission:  0.823222
;
_exptl_crystal_colour red
_exptl_crystal_density_diffrn 1.788
_exptl_crystal_density_method 'not measured'
_exptl_crystal_description block
_exptl_crystal_F_000 2296
_exptl_crystal_size_max 0.35
_exptl_crystal_size_mid 0.30
_exptl_crystal_size_min 0.10
_refine_diff_density_max 2.755
_refine_diff_density_min -1.080
_refine_diff_density_rms 0.157
_refine_ls_extinction_method none
_refine_ls_goodness_of_fit_ref 1.134
_refine_ls_hydrogen_treatment constr
_refine_ls_matrix_type full
_refine_ls_number_parameters 586
_refine_ls_number_reflns 9331
_refine_ls_number_restraints 46
_refine_ls_restrained_S_all 1.135
_refine_ls_R_factor_all 0.0639
_refine_ls_R_factor_gt 0.0417
_refine_ls_shift/su_max 0.001
_refine_ls_shift/su_mean 0.000
_refine_ls_structure_factor_coef Fsqd
_refine_ls_weighting_details 'calc w=1/[\s^2^(Fo^2^)+(0.0481P)^2^+11.9423P] where P=(Fo^2^+2Fc^2^)/3'
_refine_ls_weighting_scheme calc
_refine_ls_wR_factor_gt 0.1001
_refine_ls_wR_factor_ref 0.1185
_reflns_number_gt 7254
_reflns_number_total 9331
_reflns_threshold_expression >2sigma(I)
_cod_data_source_file ol900241p_si_003.cif
_cod_data_source_block sss
_cod_depositor_comments
;
The following automatic conversions were performed:

'_symmetry_cell_setting' value 'Monoclinic' changed to 'monoclinic'
according to /home/saulius/struct/CIF-dictionaries/cif_core.dic
dictionary named 'cif_core.dic' version 2.4.2 from 2011-04-26.

Automatic conversion script
Id: cif_fix_values 1715 2011-07-08 13:25:40Z adriana 
;
_cod_original_sg_symbol_H-M P2(1)/c
_cod_database_code 1503831

loop_
_symmetry_equiv_pos_as_xyz
'x, y, z'
'-x, y+1/2, -z+1/2'
'-x, -y, -z'
'x, -y-1/2, z-1/2'

loop_
_atom_site_label
_atom_site_type_symbol
_atom_site_fract_x
_atom_site_fract_y
_atom_site_fract_z
_atom_site_U_iso_or_equiv
_atom_site_adp_type
_atom_site_occupancy
_atom_site_symmetry_multiplicity
_atom_site_calc_flag
_atom_site_refinement_flags
Hg1 Hg 0.338224(9) -0.98236(2) 0.648582(15) 0.02675(8) Uani 1 1 d .
Cl1 Cl 0.72740(8) 0.19951(17) 0.69744(12) 0.0460(4) Uani 1 1 d .
Cl2 Cl 0.56420(6) 0.77396(14) 0.95764(9) 0.0273(3) Uani 1 1 d .
N1 N 0.33800(19) -1.1640(4) 0.5709(3) 0.0240(10) Uani 1 1 d .
N2 N 0.29759(19) -0.7418(4) 0.7509(3) 0.0246(10) Uani 1 1 d .
N3 N 0.0997(2) -0.8699(6) 0.8581(3) 0.0368(13) Uani 1 1 d .
N4 N 0.0655(2) -0.7855(6) 0.8598(4) 0.0405(14) Uani 1 1 d .
N5 N -0.1291(2) -0.9443(6) 0.9624(4) 0.0405(14) Uani 1 1 d .
O1 O 0.43643(15) -1.0854(4) 0.6491(2) 0.0264(9) Uani 1 1 d .
O2 O 0.24580(16) -1.0763(4) 0.6199(3) 0.0296(9) Uani 1 1 d .
O3 O -0.1496(2) -0.8731(5) 1.0081(4) 0.0566(15) Uani 1 1 d .
O4 O -0.1485(2) -1.0448(6) 0.9386(4) 0.0649(17) Uani 1 1 d .
O5 O 0.7070(3) 0.1199(6) 0.6295(4) 0.0685(17) Uani 1 1 d .
O6 O 0.6830(2) 0.2538(6) 0.7322(4) 0.0639(16) Uani 1 1 d .
O7 O 0.7587(2) 0.2976(6) 0.6683(4) 0.0694(18) Uani 1 1 d .
O8 O 0.7611(3) 0.1300(5) 0.7615(4) 0.0677(17) Uani 1 1 d .
O9 O 0.5791(3) 0.7491(7) 0.8784(4) 0.078(2) Uani 1 1 d .
O10 O 0.5745(2) 0.6642(4) 1.0079(3) 0.0457(12) Uani 1 1 d .
O11 O 0.5097(2) 0.8040(8) 0.9513(5) 0.101(3) Uani 1 1 d .
O12 O 0.5967(3) 0.8721(5) 0.9952(4) 0.083(2) Uani 1 1 d .
S1 S 0.37486(6) -0.96052(14) 0.79514(9) 0.0245(3) Uani 1 1 d .
S2 S 0.29701(6) -0.81968(15) 0.54560(9) 0.0278(3) Uani 1 1 d .
C1 C 0.3413(3) -1.3925(6) 0.4900(4) 0.0359(15) Uani 1 1 d .
H1A H 0.3423 -1.4708 0.4622 0.043 Uiso 1 1 calc R
C2 C 0.3870(3) -1.3178(6) 0.5045(4) 0.0324(14) Uani 1 1 d .
H2A H 0.4195 -1.3440 0.4863 0.039 Uiso 1 1 calc R
C3 C 0.3846(2) -1.2051(5) 0.5456(4) 0.0248(12) Uani 1 1 d .
C4 C 0.4333(2) -1.1238(6) 0.5641(4) 0.0269(13) Uani 1 1 d .
H4A H 0.4660 -1.1712 0.5555 0.032 Uiso 1 1 calc R
H4B H 0.4301 -1.0498 0.5266 0.032 Uiso 1 1 calc R
C5 C 0.4823(2) -1.0232(5) 0.6850(4) 0.0223(11) Uani 1 1 d .
C6 C 0.5243(2) -0.9887(5) 0.6426(4) 0.0284(13) Uani 1 1 d .
H6A H 0.5227 -1.0070 0.5847 0.034 Uiso 1 1 calc R
C7 C 0.5687(2) -0.9271(6) 0.6856(4) 0.0323(14) Uani 1 1 d .
H7A H 0.5979 -0.9043 0.6572 0.039 Uiso 1 1 calc R
C8 C 0.5704(3) -0.8989(6) 0.7694(4) 0.0349(15) Uani 1 1 d .
H8A H 0.6007 -0.8561 0.7985 0.042 Uiso 1 1 calc R
C9 C 0.5281(2) -0.9333(6) 0.8112(4) 0.0313(14) Uani 1 1 d .
H9A H 0.5296 -0.9133 0.8689 0.038 Uiso 1 1 calc R
C10 C 0.4833(2) -0.9966(5) 0.7700(4) 0.0230(12) Uani 1 1 d .
C11 C 0.4398(2) -1.0414(6) 0.8160(4) 0.0260(13) Uani 1 1 d .
H11A H 0.4528 -1.0350 0.8767 0.031 Uiso 1 1 calc R
H11B H 0.4337 -1.1314 0.8030 0.031 Uiso 1 1 calc R
C12 C 0.3936(2) -0.7959(5) 0.8056(4) 0.0252(12) Uani 1 1 d .
H12A H 0.4224 -0.7838 0.8536 0.030 Uiso 1 1 calc R
H12B H 0.4067 -0.7657 0.7542 0.030 Uiso 1 1 calc R
C13 C 0.3429(2) -0.7249(6) 0.8199(4) 0.0280(13) Uani 1 1 d .
H13A H 0.3315 -0.7539 0.8730 0.034 Uiso 1 1 calc R
H13B H 0.3514 -0.6344 0.8260 0.034 Uiso 1 1 calc R
C14 C 0.3006(3) -0.6515(6) 0.6827(4) 0.0304(14) Uani 1 1 d .
H14A H 0.3387 -0.6413 0.6745 0.036 Uiso 1 1 calc R
H14B H 0.2874 -0.5690 0.6992 0.036 Uiso 1 1 calc R
C15 C 0.2679(3) -0.6916(6) 0.6000(4) 0.0299(14) Uani 1 1 d .
H15A H 0.2633 -0.6180 0.5622 0.036 Uiso 1 1 calc R
H15B H 0.2317 -0.7175 0.6109 0.036 Uiso 1 1 calc R
C16 C 0.2355(2) -0.8946(6) 0.4922(4) 0.0328(14) Uani 1 1 d .
H16A H 0.2205 -0.8411 0.4444 0.039 Uiso 1 1 calc R
H16B H 0.2455 -0.9758 0.4690 0.039 Uiso 1 1 calc R
C17 C 0.1922(2) -0.9181(6) 0.5446(4) 0.0298(13) Uani 1 1 d .
C18 C 0.1445(2) -0.8492(6) 0.5329(4) 0.0372(15) Uani 1 1 d .
H18A H 0.1396 -0.7854 0.4913 0.045 Uiso 1 1 calc R
C19 C 0.1043(2) -0.8730(7) 0.5811(5) 0.0387(16) Uani 1 1 d .
H19A H 0.0717 -0.8265 0.5718 0.046 Uiso 1 1 calc R
C20 C 0.1112(3) -0.9638(6) 0.6427(4) 0.0355(15) Uani 1 1 d .
H20A H 0.0834 -0.9796 0.6757 0.043 Uiso 1 1 calc R
C21 C 0.1589(3) -1.0325(6) 0.6567(4) 0.0325(14) Uani 1 1 d .
H21A H 0.1643 -1.0945 0.6993 0.039 Uiso 1 1 calc R
C22 C 0.1982(2) -1.0081(5) 0.6069(4) 0.0276(13) Uani 1 1 d .
C23 C 0.2414(2) -1.1945(6) 0.5784(4) 0.0334(15) Uani 1 1 d .
H23A H 0.2152 -1.1877 0.5265 0.040 Uiso 1 1 calc R
H23B H 0.2276 -1.2576 0.6150 0.040 Uiso 1 1 calc R
C24 C 0.2945(2) -1.2374(5) 0.5567(4) 0.0267(13) Uani 1 1 d .
C25 C 0.2947(3) -1.3513(6) 0.5165(4) 0.0344(15) Uani 1 1 d .
H25A H 0.2630 -1.4008 0.5072 0.041 Uiso 1 1 calc R
C26 C 0.2469(2) -0.7659(5) 0.7775(4) 0.0233(12) Uani 1 1 d .
C27 C 0.2018(2) -0.6899(6) 0.7548(4) 0.0293(13) Uani 1 1 d .
H27A H 0.2042 -0.6177 0.7210 0.035 Uiso 1 1 calc R
C28 C 0.1531(2) -0.7205(6) 0.7821(4) 0.0324(14) Uani 1 1 d .
H28A H 0.1228 -0.6675 0.7679 0.039 Uiso 1 1 calc R
C29 C 0.1484(2) -0.8272(6) 0.8297(4) 0.0294(14) Uani 1 1 d .
C30 C 0.1929(2) -0.9032(6) 0.8511(4) 0.0305(14) Uani 1 1 d .
H30A H 0.1898 -0.9767 0.8834 0.037 Uiso 1 1 calc R
C31 C 0.2416(2) -0.8736(5) 0.8261(4) 0.0268(13) Uani 1 1 d .
H31A H 0.2718 -0.9264 0.8418 0.032 Uiso 1 1 calc R
C32 C 0.0162(3) -0.8316(7) 0.8849(4) 0.0373(16) Uani 1 1 d .
C33 C -0.0140(3) -0.7448(7) 0.9219(5) 0.0437(18) Uani 1 1 d .
H33A H -0.0024 -0.6603 0.9291 0.052 Uiso 1 1 calc R
C34 C -0.0614(3) -0.7833(7) 0.9481(5) 0.0384(16) Uani 1 1 d .
H34A H -0.0821 -0.7258 0.9751 0.046 Uiso 1 1 calc R
C35 C -0.0784(2) -0.9058(7) 0.9349(4) 0.0348(15) Uani 1 1 d .
C36 C -0.0493(3) -0.9938(7) 0.8961(5) 0.0477(19) Uani 1 1 d .
H36A H -0.0619 -1.0774 0.8869 0.057 Uiso 1 1 calc R
C37 C -0.0012(3) -0.9546(7) 0.8714(5) 0.0478(19) Uani 1 1 d .
H37A H 0.0199 -1.0122 0.8451 0.057 Uiso 1 1 calc R
N6 N 0.0818(3) -0.3483(6) 0.8370(4) 0.0551(17) Uani 1 1 d DU
C39 C 0.1359(5) -0.3886(16) 0.8405(12) 0.174(7) Uani 1 1 d DU
O20 O 0.0147(5) -0.4414(15) 0.8953(10) 0.076(5) Uani 0.40 1 d PDU
O20' O 0.0001(5) -0.2622(12) 0.8268(9) 0.097(4) Uani 0.60 1 d PDU
C40 C 0.0293(5) -0.3567(17) 0.8501(15) 0.238(11) Uani 1 1 d DU
C38 C 0.0827(7) -0.2304(12) 0.7955(12) 0.185(8) Uani 1 1 d DU

loop_
_atom_site_aniso_label
_atom_site_aniso_U_11
_atom_site_aniso_U_22
_atom_site_aniso_U_33
_atom_site_aniso_U_23
_atom_site_aniso_U_13
_atom_site_aniso_U_12
Hg1 0.01992(12) 0.02807(13) 0.03102(13) -0.00936(10) -0.00064(8) 0.00523(9)
Cl1 0.0553(11) 0.0383(10) 0.0446(10) 0.0037(8) 0.0074(9) -0.0147(8)
Cl2 0.0241(7) 0.0319(8) 0.0273(7) 0.0006(6) 0.0089(6) -0.0024(6)
N1 0.027(3) 0.024(3) 0.021(2) -0.0007(19) 0.004(2) 0.004(2)
N2 0.023(3) 0.027(3) 0.025(3) 0.001(2) 0.006(2) -0.0011(19)
N3 0.029(3) 0.050(4) 0.034(3) -0.007(3) 0.012(2) 0.000(3)
N4 0.031(3) 0.046(4) 0.043(4) -0.002(3) 0.003(3) -0.004(3)
N5 0.022(3) 0.046(4) 0.053(4) 0.017(3) 0.006(3) -0.002(3)
O1 0.022(2) 0.034(2) 0.024(2) -0.0088(17) 0.0053(17) -0.0033(17)
O2 0.021(2) 0.030(2) 0.037(2) -0.0041(19) 0.0036(18) 0.0031(17)
O3 0.041(3) 0.052(3) 0.082(4) 0.023(3) 0.031(3) 0.014(3)
O4 0.047(3) 0.065(4) 0.084(5) 0.001(3) 0.017(3) -0.028(3)
O5 0.088(5) 0.060(4) 0.059(4) -0.021(3) 0.015(3) -0.017(3)
O6 0.062(4) 0.065(4) 0.067(4) -0.021(3) 0.015(3) -0.011(3)
O7 0.067(4) 0.064(4) 0.073(4) 0.031(3) -0.004(3) -0.029(3)
O8 0.096(5) 0.044(3) 0.061(4) 0.014(3) 0.003(3) 0.008(3)
O9 0.093(5) 0.106(5) 0.039(3) -0.002(3) 0.029(3) -0.012(4)
O10 0.052(3) 0.031(3) 0.052(3) 0.008(2) 0.001(2) -0.011(2)
O11 0.040(4) 0.130(6) 0.142(7) 0.074(5) 0.044(4) 0.038(4)
O12 0.121(6) 0.035(3) 0.082(5) 0.005(3) -0.025(4) -0.031(3)
S1 0.0201(7) 0.0295(8) 0.0248(7) -0.0041(6) 0.0065(6) -0.0017(6)
S2 0.0233(7) 0.0373(9) 0.0241(8) 0.0019(6) 0.0080(6) 0.0012(6)
C1 0.038(4) 0.028(3) 0.038(4) -0.016(3) -0.004(3) 0.006(3)
C2 0.028(3) 0.039(4) 0.030(3) -0.007(3) 0.004(3) 0.009(3)
C3 0.026(3) 0.028(3) 0.020(3) -0.001(2) 0.002(2) 0.002(2)
C4 0.029(3) 0.027(3) 0.027(3) -0.006(2) 0.010(3) -0.002(2)
C5 0.018(3) 0.020(3) 0.029(3) -0.003(2) 0.004(2) 0.002(2)
C6 0.029(3) 0.028(3) 0.030(3) -0.005(2) 0.010(3) 0.001(2)
C7 0.023(3) 0.034(3) 0.042(4) -0.003(3) 0.012(3) -0.003(3)
C8 0.025(3) 0.036(4) 0.043(4) -0.006(3) 0.001(3) -0.005(3)
C9 0.022(3) 0.039(4) 0.032(3) -0.002(3) 0.001(3) 0.004(3)
C10 0.020(3) 0.025(3) 0.024(3) 0.005(2) 0.001(2) 0.003(2)
C11 0.024(3) 0.032(3) 0.021(3) 0.003(2) -0.001(2) 0.003(2)
C12 0.021(3) 0.034(3) 0.023(3) -0.006(2) 0.007(2) -0.003(2)
C13 0.023(3) 0.031(3) 0.031(3) -0.008(3) 0.009(3) -0.004(2)
C14 0.031(3) 0.024(3) 0.038(4) 0.005(3) 0.011(3) -0.003(2)
C15 0.033(3) 0.026(3) 0.032(3) 0.004(3) 0.009(3) 0.007(3)
C16 0.028(3) 0.047(4) 0.022(3) 0.001(3) -0.002(3) 0.000(3)
C17 0.022(3) 0.036(4) 0.030(3) -0.002(3) 0.001(3) 0.000(3)
C18 0.022(3) 0.045(4) 0.042(4) 0.005(3) -0.002(3) 0.008(3)
C19 0.017(3) 0.046(4) 0.051(4) -0.008(3) -0.001(3) 0.006(3)
C20 0.021(3) 0.041(4) 0.044(4) -0.010(3) 0.007(3) -0.002(3)
C21 0.025(3) 0.033(3) 0.040(4) -0.001(3) 0.004(3) -0.002(3)
C22 0.025(3) 0.026(3) 0.031(3) -0.006(2) 0.001(2) 0.002(2)
C23 0.022(3) 0.027(3) 0.051(4) -0.004(3) 0.004(3) -0.001(2)
C24 0.029(3) 0.024(3) 0.026(3) 0.001(2) 0.002(3) 0.002(2)
C25 0.028(3) 0.026(3) 0.046(4) -0.002(3) -0.004(3) 0.001(3)
C26 0.024(3) 0.023(3) 0.023(3) 0.001(2) 0.006(2) 0.001(2)
C27 0.027(3) 0.025(3) 0.038(4) 0.000(3) 0.011(3) 0.001(2)
C28 0.023(3) 0.041(4) 0.035(4) -0.005(3) 0.009(3) 0.008(3)
C29 0.023(3) 0.036(4) 0.031(3) -0.008(3) 0.011(3) -0.005(2)
C30 0.033(3) 0.027(3) 0.033(3) 0.003(3) 0.009(3) -0.005(3)
C31 0.024(3) 0.029(3) 0.029(3) 0.002(2) 0.011(2) 0.003(2)
C32 0.025(3) 0.047(4) 0.039(4) 0.003(3) 0.002(3) -0.007(3)
C33 0.030(4) 0.048(4) 0.054(5) -0.002(3) 0.010(3) -0.005(3)
C34 0.027(3) 0.043(4) 0.048(4) 0.006(3) 0.012(3) 0.005(3)
C35 0.020(3) 0.049(4) 0.035(4) 0.009(3) 0.001(3) -0.003(3)
C36 0.035(4) 0.050(5) 0.059(5) -0.010(4) 0.009(4) -0.007(3)
C37 0.035(4) 0.055(5) 0.057(5) -0.018(4) 0.014(4) -0.001(3)
N6 0.0548(19) 0.0554(19) 0.0554(19) -0.0001(10) 0.0084(10) -0.0004(10)
C39 0.174(7) 0.174(7) 0.174(7) -0.0007(10) 0.0244(14) 0.0004(10)
O20 0.076(5) 0.076(5) 0.077(5) 0.0002(10) 0.0109(12) -0.0003(10)
O20' 0.097(4) 0.097(4) 0.097(4) 0.0000(10) 0.0138(12) 0.0004(10)
C40 0.238(11) 0.238(11) 0.238(11) -0.0002(10) 0.0340(18) -0.0001(10)
C38 0.185(8) 0.184(8) 0.185(8) 0.0001(10) 0.0255(15) 0.0000(10)

loop_
_atom_type_symbol
_atom_type_description
_atom_type_scat_dispersion_real
_atom_type_scat_dispersion_imag
_atom_type_scat_source
C C 0.0033 0.0016 'International Tables Vol C Tables 4.2.6.8 and 6.1.1.4'
H H 0.0000 0.0000 'International Tables Vol C Tables 4.2.6.8 and 6.1.1.4'
N N 0.0061 0.0033 'International Tables Vol C Tables 4.2.6.8 and 6.1.1.4'
O O 0.0106 0.0060 'International Tables Vol C Tables 4.2.6.8 and 6.1.1.4'
S S 0.1246 0.1234 'International Tables Vol C Tables 4.2.6.8 and 6.1.1.4'
Hg Hg -2.3894 9.2266 'International Tables Vol C Tables 4.2.6.8 and 6.1.1.4'
Cl Cl 0.1484 0.1585 'International Tables Vol C Tables 4.2.6.8 and 6.1.1.4'

loop_
_geom_angle_atom_site_label_1
_geom_angle_atom_site_label_2
_geom_angle_atom_site_label_3
_geom_angle
N1 Hg1 S1 125.59(12)
N1 Hg1 O2 68.51(15)
S1 Hg1 O2 115.52(10)
N1 Hg1 S2 104.53(12)
S1 Hg1 S2 129.81(5)
O2 Hg1 S2 82.61(10)
O5 Cl1 O7 109.8(4)
O5 Cl1 O6 109.0(4)
O7 Cl1 O6 109.1(4)
O5 Cl1 O8 110.8(4)
O7 Cl1 O8 108.5(4)
O6 Cl1 O8 109.6(4)
O11 Cl2 O9 111.2(5)
O11 Cl2 O12 111.3(5)
O9 Cl2 O12 108.5(4)
O11 Cl2 O10 109.0(4)
O9 Cl2 O10 108.2(4)
O12 Cl2 O10 108.5(3)
C24 N1 C3 118.3(5)
C24 N1 Hg1 121.6(4)
C3 N1 Hg1 119.8(4)
C26 N2 C14 119.2(5)
C26 N2 C13 114.7(5)
C14 N2 C13 111.4(5)
N4 N3 C29 113.4(6)
N3 N4 C32 112.4(6)
O4 N5 O3 123.5(6)
O4 N5 C35 118.6(6)
O3 N5 C35 117.9(6)
C5 O1 C4 118.1(4)
C22 O2 C23 112.6(4)
C22 O2 Hg1 124.8(3)
C23 O2 Hg1 116.7(3)
C12 S1 C11 103.0(3)
C12 S1 Hg1 103.9(2)
C11 S1 Hg1 109.77(19)
C15 S2 C16 100.5(3)
C15 S2 Hg1 110.6(2)
C16 S2 Hg1 104.4(2)
C25 C1 C2 118.9(6)
C3 C2 C1 119.4(6)
N1 C3 C2 121.5(5)
N1 C3 C4 117.7(5)
C2 C3 C4 120.8(5)
O1 C4 C3 106.9(4)
O1 C5 C6 124.5(5)
O1 C5 C10 114.0(5)
C6 C5 C10 121.4(5)
C5 C6 C7 119.4(6)
C8 C7 C6 120.2(6)
C7 C8 C9 119.9(6)
C8 C9 C10 121.2(6)
C5 C10 C9 117.8(5)
C5 C10 C11 120.9(5)
C9 C10 C11 121.2(5)
C10 C11 S1 117.1(4)
C13 C12 S1 106.4(4)
N2 C13 C12 113.1(5)
N2 C14 C15 113.1(5)
C14 C15 S2 115.2(4)
C17 C16 S2 116.0(4)
C22 C17 C18 117.9(6)
C22 C17 C16 121.1(6)
C18 C17 C16 121.1(6)
C19 C18 C17 120.6(6)
C20 C19 C18 120.4(6)
C19 C20 C21 120.1(6)
C22 C21 C20 118.4(6)
C17 C22 C21 122.7(6)
C17 C22 O2 118.5(5)
C21 C22 O2 118.9(6)
O2 C23 C24 111.6(5)
N1 C24 C25 122.7(6)
N1 C24 C23 120.9(5)
C25 C24 C23 116.3(5)
C1 C25 C24 119.3(6)
C27 C26 C31 118.7(5)
C27 C26 N2 122.8(5)
C31 C26 N2 118.4(5)
C28 C27 C26 119.7(6)
C29 C28 C27 120.9(6)
C30 C29 C28 119.4(5)
C30 C29 N3 115.3(6)
C28 C29 N3 125.3(6)
C31 C30 C29 120.7(6)
C30 C31 C26 120.6(6)
C33 C32 C37 121.2(6)
C33 C32 N4 116.0(6)
C37 C32 N4 122.8(6)
C34 C33 C32 118.8(7)
C33 C34 C35 119.7(7)
C34 C35 C36 122.4(6)
C34 C35 N5 118.8(6)
C36 C35 N5 118.8(6)
C37 C36 C35 117.3(7)
C36 C37 C32 120.4(7)
C40 N6 C39 156.0(10)
C40 N6 C38 102.1(10)
C39 N6 C38 101.9(7)
O20 C40 O20' 122.9(14)
O20 C40 N6 120.5(10)
O20' C40 N6 115.4(12)

loop_
_geom_bond_atom_site_label_1
_geom_bond_atom_site_label_2
_geom_bond_distance
Hg1 N1 2.306(5)
Hg1 S1 2.4228(15)
Hg1 O2 2.509(4)
Hg1 S2 2.5199(16)
Cl1 O5 1.423(6)
Cl1 O7 1.427(5)
Cl1 O6 1.438(6)
Cl1 O8 1.443(6)
Cl2 O11 1.394(6)
Cl2 O9 1.407(6)
Cl2 O12 1.410(6)
Cl2 O10 1.427(5)
N1 C24 1.337(7)
N1 C3 1.364(7)
N2 C26 1.422(7)
N2 C14 1.472(7)
N2 C13 1.485(8)
N3 N4 1.246(8)
N3 C29 1.440(7)
N4 C32 1.443(8)
N5 O4 1.217(8)
N5 O3 1.221(8)
N5 C35 1.464(8)
O1 C5 1.382(7)
O1 C4 1.423(7)
O2 C22 1.389(7)
O2 C23 1.424(7)
S1 C12 1.818(6)
S1 C11 1.833(6)
S2 C15 1.830(6)
S2 C16 1.841(6)
C1 C25 1.374(9)
C1 C2 1.387(9)
C2 C3 1.377(8)
C3 C4 1.494(8)
C5 C6 1.385(8)
C5 C10 1.396(8)
C6 C7 1.391(9)
C7 C8 1.379(9)
C8 C9 1.385(9)
C9 C10 1.397(8)
C10 C11 1.484(8)
C12 C13 1.527(8)
C14 C15 1.525(9)
C16 C17 1.488(8)
C17 C22 1.382(9)
C17 C18 1.396(8)
C18 C19 1.383(9)
C19 C20 1.381(10)
C20 C21 1.395(9)
C21 C22 1.383(9)
C23 C24 1.498(8)
C24 C25 1.376(8)
C26 C27 1.400(8)
C26 C31 1.408(8)
C27 C28 1.394(8)
C28 C29 1.386(9)
C29 C30 1.383(9)
C30 C31 1.378(8)
C32 C33 1.385(10)
C32 C37 1.390(10)
C33 C34 1.378(9)
C34 C35 1.382(10)
C35 C36 1.392(10)
C36 C37 1.388(10)
N6 C40 1.368(9)
N6 C39 1.418(7)
N6 C38 1.426(7)
O20 C40 1.247(9)
O20' C40 1.272(9)
